data_7225854
loop_
_publ_author_name
'RUBALINGAM, PADMAVATHY'
'N, Karthikeyan'
'Duraisamy, Sathya'
'R, Jagan'
'R., Mohan Kumar'
'Kandasamy, Sivakumar'

_publ_section_title
;
 Anion assisted supramolecular self-assemblies of succinate and malate
 adducts: Crystal structure and Theoretical modelling
;
_journal_name_full 'RSC Adv.'
_journal_paper_doi 10.1039/C6RA15683E
_journal_year 2016
_chemical_formula_sum 'C11 H15 N O5'
_chemical_formula_weight 241.24
_chemical_name_systematic
; 
 ? 
;
_space_group_IT_number 14
_symmetry_space_group_name_Hall '-P 2yn'
_symmetry_space_group_name_H-M 'P 1 21/n 1'
_atom_sites_solution_hydrogens geom
_atom_sites_solution_primary direct
_atom_sites_solution_secondary difmap
_audit_creation_method SHELXL-97
_audit_update_record
;
2016-06-14 deposited with the CCDC.
2016-07-06 downloaded from the CCDC.
;
_cell_angle_alpha 90.00
_cell_angle_beta 96.215(5)
_cell_angle_gamma 90.00
_cell_formula_units_Z 8
_cell_length_a 14.320(2)
_cell_length_b 9.6613(13)
_cell_length_c 17.751(3)
_cell_measurement_temperature 293(2)
_cell_volume 2441.4(6)
_computing_structure_refinement 'SHELXL-97 (Sheldrick, 1997)'
_computing_structure_solution 'SHELXS-97 (Sheldrick, 1990)'
_diffrn_ambient_temperature 293(2)
_diffrn_measured_fraction_theta_full 0.981
_diffrn_measured_fraction_theta_max 0.981
_diffrn_radiation_monochromator graphite
_diffrn_radiation_source 'fine-focus sealed tube'
_diffrn_radiation_type MoK\a
_diffrn_radiation_wavelength 0.71073
_diffrn_reflns_av_R_equivalents 0.0422
_diffrn_reflns_av_sigmaI/netI 0.0384
_diffrn_reflns_limit_h_max 19
_diffrn_reflns_limit_h_min -19
_diffrn_reflns_limit_k_max 12
_diffrn_reflns_limit_k_min -12
_diffrn_reflns_limit_l_max 23
_diffrn_reflns_limit_l_min -23
_diffrn_reflns_number 35202
_diffrn_reflns_theta_full 28.70
_diffrn_reflns_theta_max 28.70
_diffrn_reflns_theta_min 1.74
_exptl_absorpt_coefficient_mu 0.104
_exptl_crystal_density_diffrn 1.313
_exptl_crystal_density_method 'not measured'
_exptl_crystal_F_000 1024
_refine_diff_density_max 0.326
_refine_diff_density_min -0.271
_refine_diff_density_rms 0.076
_refine_ls_extinction_method none
_refine_ls_goodness_of_fit_ref 0.906
_refine_ls_hydrogen_treatment mixed
_refine_ls_matrix_type full
_refine_ls_number_parameters 427
_refine_ls_number_reflns 6191
_refine_ls_number_restraints 0
_refine_ls_restrained_S_all 0.906
_refine_ls_R_factor_all 0.0965
_refine_ls_R_factor_gt 0.0462
_refine_ls_shift/su_max 4.515
_refine_ls_shift/su_mean 0.240
_refine_ls_structure_factor_coef Fsqd
_refine_ls_weighting_details 'calc w=1/[\s^2^(Fo^2^)+(0.0619P)^2^+2.5112P] where P=(Fo^2^+2Fc^2^)/3'
_refine_ls_weighting_scheme calc
_refine_ls_wR_factor_gt 0.1069
_refine_ls_wR_factor_ref 0.1548
_reflns_number_gt 3823
_reflns_number_total 6191
_reflns_threshold_expression >2sigma(I)
_cod_data_source_file c6ra15683e2.cif
_cod_data_source_block shelxl
_cod_original_cell_volume 2441.4(7)
_cod_database_code 7225854

loop_
_symmetry_equiv_pos_as_xyz
'x, y, z'
'-x+1/2, y+1/2, -z+1/2'
'-x, -y, -z'
'x-1/2, -y-1/2, z-1/2'

loop_
_atom_site_label
_atom_site_type_symbol
_atom_site_fract_x
_atom_site_fract_y
_atom_site_fract_z
_atom_site_U_iso_or_equiv
_atom_site_adp_type
_atom_site_occupancy
_atom_site_symmetry_multiplicity
_atom_site_calc_flag
O5 O 0.83811(11) 0.89691(17) 0.82893(10) 0.0411(4) Uani 1 1 d
H5 H 0.882(3) 0.962(4) 0.861(2) 0.097(12) Uiso 1 1 d
O6 O 0.72443(12) 0.96605(19) 0.89590(10) 0.0494(5) Uani 1 1 d
O7 O 0.65812(13) 1.01294(17) 0.70862(10) 0.0476(4) Uani 1 1 d
O8 O 0.70075(13) 0.90706(16) 0.60754(9) 0.0451(4) Uani 1 1 d
C5 C 0.75258(15) 0.8933(2) 0.84700(12) 0.0328(5) Uani 1 1 d
C6 C 0.69103(17) 0.7888(2) 0.80375(13) 0.0362(5) Uani 1 1 d
H6A H 0.7028(17) 0.700(3) 0.8295(15) 0.046(7) Uiso 1 1 d
H6B H 0.6249(19) 0.814(3) 0.8078(15) 0.046(7) Uiso 1 1 d
C7 C 0.70624(18) 0.7782(2) 0.72096(13) 0.0351(5) Uani 1 1 d
H7A H 0.6625(19) 0.709(3) 0.6961(15) 0.050(7) Uiso 1 1 d
H7B H 0.770(2) 0.753(3) 0.7140(16) 0.059(8) Uiso 1 1 d
C8 C 0.68625(14) 0.9102(2) 0.67739(12) 0.0308(4) Uani 1 1 d
O9 O 0.95817(16) 0.7983(2) 0.29920(13) 0.0689(6) Uani 1 1 d
N1 N 0.70835(13) 0.6773(2) 0.51015(11) 0.0344(4) Uani 1 1 d
H1A H 0.736(4) 0.602(6) 0.547(4) 0.11(2) Uiso 1 1 d
H1B H 0.692(4) 0.765(6) 0.539(3) 0.132(19) Uiso 1 1 d
H1C H 0.650(4) 0.628(6) 0.473(3) 0.16(2) Uiso 1 1 d
C9 C 0.77820(14) 0.7109(2) 0.45847(12) 0.0317(5) Uani 1 1 d
C10 C 0.80806(17) 0.8443(3) 0.45232(14) 0.0415(5) Uani 1 1 d
H10 H 0.786(2) 0.916(3) 0.4835(17) 0.064(9) Uiso 1 1 d
C11 C 0.86927(19) 0.8775(3) 0.39946(16) 0.0474(6) Uani 1 1 d
H11 H 0.887(2) 0.970(3) 0.3941(17) 0.063(9) Uiso 1 1 d
C12 C 0.89969(17) 0.7761(3) 0.35370(15) 0.0448(6) Uani 1 1 d
C13 C 0.8698(2) 0.6418(3) 0.36118(18) 0.0568(7) Uani 1 1 d
H13 H 0.891(2) 0.571(4) 0.3287(19) 0.078(10) Uiso 1 1 d
C14 C 0.8092(2) 0.6094(3) 0.41338(17) 0.0492(6) Uani 1 1 d
H14 H 0.787(2) 0.517(3) 0.4182(17) 0.068(9) Uiso 1 1 d
C15 C 0.9916(3) 0.9352(4) 0.2908(3) 0.0822(14) Uani 1 1 d
H15A H 1.029(3) 0.929(4) 0.253(2) 0.091(12) Uiso 1 1 d
H15B H 0.938(3) 0.992(4) 0.273(2) 0.090(12) Uiso 1 1 d
H15C H 1.025(3) 0.968(4) 0.343(2) 0.098(15) Uiso 1 1 d
O10 O 0.66682(14) 0.7399(2) 0.07099(11) 0.0602(5) Uani 1 1 d
N2 N 0.49572(14) 0.8222(2) 0.33492(11) 0.0352(4) Uani 1 1 d
H2C H 0.532(2) 0.899(3) 0.3673(19) 0.087(10) Uiso 1 1 d
H2D H 0.504(3) 0.730(5) 0.365(3) 0.110(14) Uiso 1 1 d
H2E H 0.426(2) 0.854(3) 0.3194(18) 0.084(9) Uiso 1 1 d
C16 C 0.53868(15) 0.8074(2) 0.26435(12) 0.0325(5) Uani 1 1 d
C17 C 0.48535(18) 0.8178(3) 0.19569(14) 0.0434(6) Uani 1 1 d
H17 H 0.424(2) 0.841(3) 0.1949(15) 0.053(8) Uiso 1 1 d
C18 C 0.52596(19) 0.7958(3) 0.12937(15) 0.0480(6) Uani 1 1 d
H18 H 0.486(2) 0.805(3) 0.0816(18) 0.065(9) Uiso 1 1 d
C19 C 0.61985(18) 0.7652(3) 0.13237(13) 0.0418(5) Uani 1 1 d
C20 C 0.67324(19) 0.7586(3) 0.20153(16) 0.0509(6) Uani 1 1 d
H20 H 0.736(2) 0.736(3) 0.2024(18) 0.073(9) Uiso 1 1 d
C21 C 0.63294(18) 0.7793(3) 0.26730(14) 0.0454(6) Uani 1 1 d
H21 H 0.672(2) 0.778(3) 0.3154(18) 0.064(9) Uiso 1 1 d
C22 C 0.6152(3) 0.7363(5) -0.00131(19) 0.0789(11) Uani 1 1 d
H22A H 0.657(3) 0.713(4) -0.037(2) 0.088(11) Uiso 1 1 d
H22B H 0.582(2) 0.823(4) -0.0130(19) 0.072(11) Uiso 1 1 d
H22C H 0.563(3) 0.663(5) -0.001(2) 0.117(14) Uiso 1 1 d
O1 O 0.64415(13) 1.11642(17) 0.53660(9) 0.0448(4) Uani 1 1 d
H1 H 0.670(3) 1.028(4) 0.567(2) 0.100(12) Uiso 1 1 d
O2 O 0.59952(13) 0.96511(16) 0.44708(10) 0.0469(4) Uani 1 1 d
O3 O 0.44051(10) 1.42601(16) 0.39721(10) 0.0405(4) Uani 1 1 d
O4 O 0.55645(11) 1.57850(16) 0.41271(9) 0.0404(4) Uani 1 1 d
C1 C 0.60261(15) 1.0844(2) 0.47107(13) 0.0334(5) Uani 1 1 d
C2 C 0.5544(2) 1.2001(2) 0.42638(17) 0.0458(6) Uani 1 1 d
H2A H 0.489(3) 1.195(4) 0.432(2) 0.094(12) Uiso 1 1 d
H2B H 0.555(2) 1.182(4) 0.371(2) 0.090(11) Uiso 1 1 d
C3 C 0.59031(16) 1.3434(2) 0.44588(16) 0.0386(5) Uani 1 1 d
H3A H 0.651(2) 1.359(3) 0.4258(18) 0.077(10) Uiso 1 1 d
H3B H 0.603(2) 1.355(3) 0.4981(19) 0.067(9) Uiso 1 1 d
C4 C 0.52504(14) 1.4581(2) 0.41597(12) 0.0300(4) Uani 1 1 d

loop_
_atom_site_aniso_label
_atom_site_aniso_U_11
_atom_site_aniso_U_22
_atom_site_aniso_U_33
_atom_site_aniso_U_23
_atom_site_aniso_U_13
_atom_site_aniso_U_12
O5 0.0354(8) 0.0422(9) 0.0458(10) -0.0077(8) 0.0045(7) -0.0040(7)
O6 0.0514(10) 0.0579(11) 0.0403(10) -0.0200(8) 0.0122(8) -0.0129(8)
O7 0.0668(11) 0.0373(9) 0.0377(9) -0.0060(7) 0.0013(8) 0.0186(8)
O8 0.0734(12) 0.0345(9) 0.0282(8) 0.0028(7) 0.0081(8) 0.0127(8)
C5 0.0391(11) 0.0331(11) 0.0256(11) 0.0011(9) 0.0011(9) -0.0042(9)
C6 0.0433(13) 0.0346(12) 0.0303(12) -0.0004(9) 0.0015(9) -0.0106(10)
C7 0.0470(13) 0.0287(11) 0.0286(11) -0.0041(9) -0.0009(10) -0.0018(10)
C8 0.0324(10) 0.0283(10) 0.0302(11) -0.0038(8) -0.0027(8) 0.0014(8)
O9 0.0785(14) 0.0555(12) 0.0826(15) 0.0132(11) 0.0538(12) 0.0160(10)
N1 0.0379(10) 0.0316(10) 0.0348(10) 0.0043(8) 0.0091(8) 0.0010(8)
C9 0.0310(10) 0.0326(11) 0.0320(11) 0.0047(9) 0.0057(8) 0.0042(8)
C10 0.0481(13) 0.0343(12) 0.0448(14) -0.0023(11) 0.0169(11) 0.0010(10)
C11 0.0544(15) 0.0318(12) 0.0599(17) 0.0048(11) 0.0245(13) 0.0007(11)
C12 0.0455(13) 0.0428(13) 0.0500(15) 0.0085(11) 0.0224(11) 0.0116(10)
C13 0.0681(18) 0.0409(14) 0.0676(19) -0.0041(13) 0.0353(15) 0.0121(13)
C14 0.0586(15) 0.0302(12) 0.0633(18) -0.0009(11) 0.0265(13) 0.0034(11)
C15 0.099(3) 0.061(2) 0.099(3) 0.034(2) 0.069(3) 0.021(2)
O10 0.0676(13) 0.0757(14) 0.0413(11) -0.0032(9) 0.0235(9) -0.0086(10)
N2 0.0443(11) 0.0303(10) 0.0313(10) -0.0022(8) 0.0059(8) 0.0001(8)
C16 0.0421(12) 0.0256(10) 0.0301(11) 0.0008(8) 0.0062(9) -0.0026(8)
C17 0.0379(13) 0.0534(15) 0.0381(13) 0.0007(11) 0.0009(10) 0.0004(11)
C18 0.0519(15) 0.0607(16) 0.0302(13) 0.0025(12) -0.0008(11) -0.0049(12)
C19 0.0516(14) 0.0415(13) 0.0342(13) 0.0000(10) 0.0137(10) -0.0087(11)
C20 0.0401(14) 0.0661(18) 0.0473(15) 0.0006(13) 0.0086(11) 0.0034(12)
C21 0.0430(13) 0.0595(16) 0.0326(13) 0.0016(11) -0.0016(11) 0.0042(11)
C22 0.100(3) 0.101(3) 0.0391(18) -0.0017(19) 0.0231(18) -0.009(3)
O1 0.0680(11) 0.0290(8) 0.0346(9) 0.0007(7) -0.0079(8) 0.0034(8)
O2 0.0597(11) 0.0309(9) 0.0472(10) -0.0084(7) -0.0078(8) 0.0070(7)
O3 0.0315(8) 0.0355(8) 0.0524(10) 0.0040(7) -0.0041(7) 0.0027(6)
O4 0.0426(9) 0.0307(8) 0.0460(10) 0.0094(7) -0.0029(7) -0.0013(7)
C1 0.0365(11) 0.0285(11) 0.0347(12) -0.0004(9) 0.0014(9) -0.0001(8)
C2 0.0532(15) 0.0303(12) 0.0495(16) 0.0013(11) -0.0140(12) 0.0041(10)
C3 0.0341(12) 0.0289(11) 0.0509(15) 0.0036(10) -0.0044(10) 0.0020(9)
C4 0.0337(10) 0.0306(11) 0.0252(10) 0.0025(8) 0.0017(8) 0.0028(8)

loop_
_atom_type_symbol
_atom_type_description
_atom_type_scat_dispersion_real
_atom_type_scat_dispersion_imag
_atom_type_scat_source
C C 0.0033 0.0016 'International Tables Vol C Tables 4.2.6.8 and 6.1.1.4'
H H 0.0000 0.0000 'International Tables Vol C Tables 4.2.6.8 and 6.1.1.4'
N N 0.0061 0.0033 'International Tables Vol C Tables 4.2.6.8 and 6.1.1.4'
O O 0.0106 0.0060 'International Tables Vol C Tables 4.2.6.8 and 6.1.1.4'

loop_
_geom_angle_atom_site_label_1
_geom_angle_atom_site_label_2
_geom_angle_atom_site_label_3
_geom_angle
C5 O5 H5 115(2)
O6 C5 O5 123.6(2)
O6 C5 C6 122.2(2)
O5 C5 C6 114.2(2)
C5 C6 C7 113.93(19)
C5 C6 H6A 106.7(15)
C7 C6 H6A 111.1(15)
C5 C6 H6B 108.1(15)
C7 C6 H6B 109.1(15)
H6A C6 H6B 108(2)
C8 C7 C6 113.76(19)
C8 C7 H7A 105.7(16)
C6 C7 H7A 109.2(16)
C8 C7 H7B 106.3(18)
C6 C7 H7B 112.3(18)
H7A C7 H7B 109(2)
O7 C8 O8 123.6(2)
O7 C8 C7 120.5(2)
O8 C8 C7 115.87(18)
C12 O9 C15 117.4(2)
C9 N1 H1A 108(4)
C9 N1 H1B 110(3)
H1A N1 H1B 111(4)
C9 N1 H1C 104(3)
H1A N1 H1C 107(4)
H1B N1 H1C 117(4)
C10 C9 C14 120.3(2)
C10 C9 N1 120.0(2)
C14 C9 N1 119.5(2)
C9 C10 C11 119.8(2)
C9 C10 H10 120.7(18)
C11 C10 H10 119.5(18)
C12 C11 C10 119.9(2)
C12 C11 H11 120.9(18)
C10 C11 H11 119.1(18)
O9 C12 C11 124.5(2)
O9 C12 C13 116.0(2)
C11 C12 C13 119.5(2)
C14 C13 C12 120.4(2)
C14 C13 H13 120(2)
C12 C13 H13 119(2)
C9 C14 C13 120.0(2)
C9 C14 H14 119.0(19)
C13 C14 H14 121.0(19)
O9 C15 H15A 105(2)
O9 C15 H15B 107(2)
H15A C15 H15B 108(3)
O9 C15 H15C 108(2)
H15A C15 H15C 115(3)
H15B C15 H15C 113(3)
C19 O10 C22 118.4(3)
C16 N2 H2C 108.3(18)
C16 N2 H2D 109(2)
H2C N2 H2D 108(3)
C16 N2 H2E 106.2(17)
H2C N2 H2E 110(2)
H2D N2 H2E 116(3)
C17 C16 C21 120.0(2)
C17 C16 N2 120.6(2)
C21 C16 N2 119.4(2)
C16 C17 C18 120.0(2)
C16 C17 H17 118.5(18)
C18 C17 H17 121.4(18)
C19 C18 C17 120.0(2)
C19 C18 H18 122.4(18)
C17 C18 H18 117.6(18)
O10 C19 C18 125.0(2)
O10 C19 C20 115.5(2)
C18 C19 C20 119.5(2)
C21 C20 C19 120.6(2)
C21 C20 H20 121(2)
C19 C20 H20 118(2)
C16 C21 C20 119.9(2)
C16 C21 H21 120.2(18)
C20 C21 H21 119.8(18)
O10 C22 H22A 108(2)
O10 C22 H22B 112(2)
H22A C22 H22B 113(3)
O10 C22 H22C 109(2)
H22A C22 H22C 111(3)
H22B C22 H22C 105(3)
C1 O1 H1 112(2)
O2 C1 O1 122.4(2)
O2 C1 C2 121.4(2)
O1 C1 C2 116.2(2)
C1 C2 C3 116.0(2)
C1 C2 H2A 108(2)
C3 C2 H2A 110(2)
C1 C2 H2B 110(2)
C3 C2 H2B 111(2)
H2A C2 H2B 102(3)
C2 C3 C4 114.31(19)
C2 C3 H3A 110.3(19)
C4 C3 H3A 107.5(19)
C2 C3 H3B 111(2)
C4 C3 H3B 107.9(19)
H3A C3 H3B 105(3)
O4 C4 O3 123.86(19)
O4 C4 C3 119.16(19)
O3 C4 C3 116.96(19)

loop_
_geom_bond_atom_site_label_1
_geom_bond_atom_site_label_2
_geom_bond_distance
O5 C5 1.300(3)
O5 H5 1.02(4)
O6 C5 1.219(3)
O7 C8 1.226(3)
O8 C8 1.279(3)
C5 C6 1.496(3)
C6 C7 1.512(3)
C6 H6A 0.98(3)
C6 H6B 0.99(3)
C7 C8 1.503(3)
C7 H7A 0.99(3)
C7 H7B 0.96(3)
O9 C12 1.363(3)
O9 C15 1.420(4)
N1 C9 1.465(3)
N1 H1A 1.02(6)
N1 H1B 1.03(5)
N1 H1C 1.11(6)
C9 C10 1.366(3)
C9 C14 1.370(3)
C10 C11 1.389(3)
C10 H10 0.96(3)
C11 C12 1.373(4)
C11 H11 0.94(3)
C12 C13 1.377(4)
C13 C14 1.373(4)
C13 H13 0.97(3)
C14 H14 0.95(3)
C15 H15A 0.90(4)
C15 H15B 0.96(4)
C15 H15C 1.05(4)
O10 C19 1.363(3)
O10 C22 1.411(4)
N2 C16 1.461(3)
N2 H2C 1.04(3)
N2 H2D 1.04(5)
N2 H2E 1.05(3)
C16 C17 1.370(3)
C16 C21 1.372(3)
C17 C18 1.385(4)
C17 H17 0.90(3)
C18 C19 1.372(4)
C18 H18 0.97(3)
C19 C20 1.376(4)
C20 C21 1.372(4)
C20 H20 0.92(3)
C21 H21 0.97(3)
C22 H22A 0.94(4)
C22 H22B 0.98(4)
C22 H22C 1.03(5)
O1 C1 1.286(3)
O1 H1 1.05(4)
O2 C1 1.228(3)
O3 C4 1.259(3)
O4 C4 1.251(3)
C1 C2 1.496(3)
C2 C3 1.504(3)
C2 H2A 0.95(4)
C2 H2B 1.00(4)
C3 C4 1.509(3)
C3 H3A 0.99(3)
C3 H3B 0.93(3)

loop_
_geom_hbond_atom_site_label_D
_geom_hbond_atom_site_label_H
_geom_hbond_atom_site_label_A
_geom_hbond_distance_DH
_geom_hbond_distance_HA
_geom_hbond_distance_DA
_geom_hbond_angle_DHA
_geom_hbond_site_symmetry_A
N2 H2C O2 1.04(3) 1.75(3) 2.727(2) 155(3) .
N2 H2D O4 1.04(5) 1.81(5) 2.819(2) 162(4) 1_545

loop_
_geom_torsion_atom_site_label_1
_geom_torsion_atom_site_label_2
_geom_torsion_atom_site_label_3
_geom_torsion_atom_site_label_4
_geom_torsion
O6 C5 C6 C7 141.9(2)
O5 C5 C6 C7 -39.5(3)
C5 C6 C7 C8 -61.2(3)
C6 C7 C8 O7 -1.7(3)
C6 C7 C8 O8 178.1(2)
C14 C9 C10 C11 0.8(4)
N1 C9 C10 C11 -175.5(2)
C9 C10 C11 C12 -0.1(4)
C15 O9 C12 C11 1.7(5)
C15 O9 C12 C13 -179.0(3)
C10 C11 C12 O9 178.7(3)
C10 C11 C12 C13 -0.6(4)
O9 C12 C13 C14 -178.6(3)
C11 C12 C13 C14 0.7(5)
C10 C9 C14 C13 -0.7(4)
N1 C9 C14 C13 175.6(3)
C12 C13 C14 C9 -0.1(5)
C21 C16 C17 C18 2.0(4)
N2 C16 C17 C18 -176.4(2)
C16 C17 C18 C19 -0.7(4)
C22 O10 C19 C18 -4.1(4)
C22 O10 C19 C20 176.0(3)
C17 C18 C19 O10 179.1(2)
C17 C18 C19 C20 -1.0(4)
O10 C19 C20 C21 -178.6(2)
C18 C19 C20 C21 1.5(4)
C17 C16 C21 C20 -1.5(4)
N2 C16 C21 C20 176.9(2)
C19 C20 C21 C16 -0.2(4)
O2 C1 C2 C3 -158.5(2)
O1 C1 C2 C3 23.9(4)
C1 C2 C3 C4 -164.2(2)
C2 C3 C4 O4 -162.9(2)
C2 C3 C4 O3 18.7(3)
